data_4316043
loop_
_publ_author_name
'George S. Goff'
'Michael R. Cisneros'
'Chandra Kluk'
'Kevin Williamson'
'Brian Scott'
'Sean Reilly'
'Wolfgang Runde'

_publ_section_title
;
 Synthesis and Structural Characterization of Molecular Dy(III) and
 Er(III) Tetra-Carbonates
;
_journal_name_full 'Inorganic Chemistry'
_journal_page_first 6558
_journal_page_last 6564
_journal_paper_doi 10.1021/ic1004598
_journal_volume 49
_journal_year 2010
_chemical_formula_sum 'C9 H52 Er N15 O23'
_chemical_formula_weight 905.92
_chemical_name_systematic
; 
 ? 
;
_space_group_IT_number 14
_symmetry_cell_setting monoclinic
_symmetry_space_group_name_Hall '-P 2yn'
_symmetry_space_group_name_H-M 'P 1 21/n 1'
_atom_sites_solution_hydrogens geom
_atom_sites_solution_primary direct
_atom_sites_solution_secondary difmap
_audit_creation_method SHELXL-97
_cell_angle_alpha 90.00
_cell_angle_beta 94.3980(10)
_cell_angle_gamma 90.00
_cell_formula_units_Z 4
_cell_length_a 8.8160(6)
_cell_length_b 21.0121(14)
_cell_length_c 19.6496(14)
_cell_measurement_temperature 293(2)
_cell_volume 3629.2(4)
_computing_structure_refinement 'SHELXL-97 (Sheldrick, 1997)'
_computing_structure_solution 'SHELXS-97 (Sheldrick, 1990)'
_diffrn_ambient_temperature 293(2)
_diffrn_measured_fraction_theta_full 0.999
_diffrn_measured_fraction_theta_max 0.993
_diffrn_radiation_monochromator graphite
_diffrn_radiation_source 'fine-focus sealed tube'
_diffrn_radiation_type MoK\a
_diffrn_radiation_wavelength 0.71073
_diffrn_reflns_av_R_equivalents 0.0665
_diffrn_reflns_av_sigmaI/netI 0.0547
_diffrn_reflns_limit_h_max 11
_diffrn_reflns_limit_h_min -11
_diffrn_reflns_limit_k_max 26
_diffrn_reflns_limit_k_min -26
_diffrn_reflns_limit_l_max 25
_diffrn_reflns_limit_l_min -25
_diffrn_reflns_number 39384
_diffrn_reflns_theta_full 25.00
_diffrn_reflns_theta_max 27.13
_diffrn_reflns_theta_min 1.94
_exptl_absorpt_coefficient_mu 2.411
_exptl_crystal_density_diffrn 1.658
_exptl_crystal_density_method 'not measured'
_exptl_crystal_F_000 1852
_refine_diff_density_max 1.745
_refine_diff_density_min -0.974
_refine_diff_density_rms 0.157
_refine_ls_extinction_method none
_refine_ls_goodness_of_fit_ref 1.950
_refine_ls_hydrogen_treatment mixed
_refine_ls_matrix_type full
_refine_ls_number_parameters 433
_refine_ls_number_reflns 7979
_refine_ls_number_restraints 0
_refine_ls_restrained_S_all 1.950
_refine_ls_R_factor_all 0.0784
_refine_ls_R_factor_gt 0.0605
_refine_ls_shift/su_max 0.000
_refine_ls_shift/su_mean 0.000
_refine_ls_structure_factor_coef Fsqd
_refine_ls_weighting_details 'calc w=1/[\s^2^(Fo^2^)+(0.0218P)^2^+0.0000P] where P=(Fo^2^+2Fc^2^)/3'
_refine_ls_weighting_scheme calc
_refine_ls_wR_factor_gt 0.1176
_refine_ls_wR_factor_ref 0.1203
_reflns_number_gt 6513
_reflns_number_total 7979
_reflns_threshold_expression >2sigma(I)
_cod_data_source_file ic1004598_si_001_2.cif
_cod_data_source_block apx502
_cod_database_code 4316043

loop_
_symmetry_equiv_pos_as_xyz
'x, y, z'
'-x+1/2, y+1/2, -z+1/2'
'-x, -y, -z'
'x-1/2, -y-1/2, z-1/2'

loop_
_atom_site_label
_atom_site_type_symbol
_atom_site_fract_x
_atom_site_fract_y
_atom_site_fract_z
_atom_site_U_iso_or_equiv
_atom_site_adp_type
_atom_site_occupancy
_atom_site_symmetry_multiplicity
_atom_site_calc_flag
_atom_site_refinement_flags
_atom_site_disorder_assembly
_atom_site_disorder_group
Er1 Er 0.24703(3) 0.237777(14) 0.672717(14) 0.01405(9) Uani 1 1 d . . .
O1 O 0.1184(5) 0.1685(2) 0.5941(2) 0.0149(10) Uani 1 1 d . . .
O2 O 0.2334(5) 0.1301(2) 0.5042(2) 0.0178(10) Uani 1 1 d . . .
O3 O 0.3660(5) 0.1820(2) 0.5892(2) 0.0184(10) Uani 1 1 d . . .
O4 O 0.3629(5) 0.1626(2) 0.7479(2) 0.0179(10) Uani 1 1 d . . .
O5 O 0.2374(5) 0.1210(2) 0.8330(2) 0.0214(11) Uani 1 1 d . . .
O6 O 0.1229(5) 0.1867(2) 0.7561(2) 0.0180(10) Uani 1 1 d . . .
O7 O 0.4900(5) 0.2833(2) 0.6835(2) 0.0184(10) Uani 1 1 d . . .
O8 O 0.5641(5) 0.3487(2) 0.7697(2) 0.0235(11) Uani 1 1 d . . .
O9 O 0.3230(5) 0.3142(2) 0.7543(2) 0.0181(10) Uani 1 1 d . . .
O10 O 0.1773(5) 0.3168(2) 0.5937(2) 0.0153(10) Uani 1 1 d . . .
O11 O -0.0632(5) 0.3529(2) 0.5768(2) 0.0194(10) Uani 1 1 d . . .
O12 O 0.0070(5) 0.2876(2) 0.6641(2) 0.0170(10) Uani 1 1 d . . .
N1 N 0.7335(6) 0.1972(3) 0.9514(3) 0.0195(13) Uani 1 1 d . . .
H1A H 0.7264 0.1943 0.9947 0.023 Uiso 1 1 calc R . .
H1B H 0.8151 0.2119 0.9360 0.023 Uiso 1 1 calc R . .
N2 N 0.4921(6) 0.1560(2) 0.9315(3) 0.0176(13) Uani 1 1 d . . .
H2A H 0.4182 0.1439 0.9034 0.021 Uiso 1 1 calc R . .
H2B H 0.4841 0.1533 0.9748 0.021 Uiso 1 1 calc R . .
N3 N 0.6290(6) 0.1827(3) 0.8416(3) 0.0206(13) Uani 1 1 d . . .
H3A H 0.5546 0.1706 0.8138 0.025 Uiso 1 1 calc R . .
H3B H 0.7106 0.1975 0.8261 0.025 Uiso 1 1 calc R . .
N4 N 0.9115(7) 0.0524(3) 0.8468(3) 0.0302(15) Uani 1 1 d . . .
H4A H 0.8366 0.0297 0.8299 0.036 Uiso 1 1 calc R . .
H4B H 0.9732 0.0695 0.8203 0.036 Uiso 1 1 calc R . .
N5 N 0.8386(6) 0.0349(3) 0.9543(3) 0.0246(14) Uani 1 1 d . . .
H5A H 0.7634 0.0123 0.9377 0.029 Uiso 1 1 calc R . .
H5B H 0.8525 0.0406 0.9977 0.029 Uiso 1 1 calc R . .
N6 N 1.0485(6) 0.0952(3) 0.9381(3) 0.0231(14) Uani 1 1 d . . .
H6A H 1.1094 0.1116 0.9108 0.028 Uiso 1 1 calc R . .
H6B H 1.0637 0.1012 0.9813 0.028 Uiso 1 1 calc R . .
N7 N 0.7455(7) 0.1986(2) 0.6691(3) 0.0211(12) Uani 1 1 d . . .
H7A H 0.8268 0.2198 0.6630 0.025 Uiso 1 1 calc R . .
H7B H 0.6597 0.2180 0.6699 0.025 Uiso 1 1 calc R . .
N8 N 0.8802(6) 0.1053(3) 0.6761(3) 0.0294(15) Uani 1 1 d . . .
H8A H 0.9629 0.1257 0.6701 0.035 Uiso 1 1 calc R . .
H8B H 0.8822 0.0647 0.6814 0.035 Uiso 1 1 calc R . .
N9 N 0.6241(6) 0.1036(3) 0.6853(3) 0.0216(13) Uani 1 1 d . . .
H9A H 0.6269 0.0629 0.6898 0.026 Uiso 1 1 calc R . .
H9B H 0.5389 0.1235 0.6860 0.026 Uiso 1 1 calc R . .
N10 N -0.0109(6) 0.1721(3) 0.4114(3) 0.0215(14) Uani 1 1 d . . .
H10A H -0.0041 0.1709 0.3680 0.026 Uiso 1 1 calc R . .
H10B H 0.0643 0.1598 0.4387 0.026 Uiso 1 1 calc R . .
N11 N -0.2522(6) 0.2118(3) 0.3945(3) 0.0193(13) Uani 1 1 d . . .
H11A H -0.3343 0.2253 0.4106 0.023 Uiso 1 1 calc R . .
H11B H -0.2453 0.2106 0.3511 0.023 Uiso 1 1 calc R . .
N12 N -0.1487(7) 0.1950(3) 0.5024(3) 0.0255(14) Uani 1 1 d . . .
H12A H -0.2310 0.2086 0.5183 0.031 Uiso 1 1 calc R . .
H12B H -0.0738 0.1828 0.5299 0.031 Uiso 1 1 calc R . .
N13 N 0.3158(7) -0.0486(3) 0.5777(3) 0.0304(15) Uani 1 1 d . . .
H13A H 0.3139 -0.0487 0.6214 0.036 Uiso 1 1 calc R . .
H13B H 0.2445 -0.0300 0.5528 0.036 Uiso 1 1 calc R . .
N14 N 0.4309(6) -0.0758(3) 0.4811(3) 0.0242(14) Uani 1 1 d . . .
H14A H 0.5048 -0.0938 0.4624 0.029 Uiso 1 1 calc R . .
H14B H 0.3598 -0.0572 0.4561 0.029 Uiso 1 1 calc R . .
N15 N 0.5362(7) -0.1053(3) 0.5866(3) 0.0302(15) Uani 1 1 d . . .
H15A H 0.5354 -0.1057 0.6303 0.036 Uiso 1 1 calc R . .
H15B H 0.6088 -0.1236 0.5673 0.036 Uiso 1 1 calc R . .
C1 C 0.2382(7) 0.1592(3) 0.5611(3) 0.0170(15) Uani 1 1 d . . .
C2 C 0.2398(8) 0.1560(3) 0.7804(3) 0.0162(15) Uani 1 1 d . . .
C3 C 0.4625(8) 0.3167(3) 0.7364(3) 0.0199(16) Uani 1 1 d . . .
C4 C 0.0352(8) 0.3198(3) 0.6107(3) 0.0172(15) Uani 1 1 d . . .
C5 C 0.6180(7) 0.1788(3) 0.9083(3) 0.0151(14) Uani 1 1 d . . .
C6 C 0.9319(7) 0.0608(3) 0.9136(3) 0.0169(15) Uani 1 1 d . . .
C7 C 0.7523(8) 0.1361(3) 0.6771(3) 0.0156(14) Uani 1 1 d . . .
C8 C -0.1374(8) 0.1930(3) 0.4362(3) 0.0175(15) Uani 1 1 d . . .
C9 C 0.4265(9) -0.0766(3) 0.5492(4) 0.0244(17) Uani 1 1 d . . .
O1W O -0.0775(5) 0.2401(2) 0.8372(2) 0.0224(10) Uani 1 1 d . . .
O2W O 0.5511(5) 0.2483(2) 0.5079(2) 0.0248(12) Uani 1 1 d . . .
O3W O 0.8623(5) 0.3569(2) 0.7630(2) 0.0238(11) Uani 1 1 d . . .
O4W O -0.3670(6) 0.3586(2) 0.5829(3) 0.0372(14) Uani 1 1 d . . .
O5W O 0.3568(5) 0.4252(2) 0.5974(2) 0.0242(11) Uani 1 1 d . . .
O6W O -0.0435(5) 0.4790(2) 0.5609(3) 0.0279(12) Uani 1 1 d . . .
O7W O 0.2182(7) 0.4321(3) 0.7840(3) 0.0523(18) Uani 1 1 d . . .
O8W O 0.6484(6) -0.0105(2) 0.7695(3) 0.0415(15) Uani 1 1 d . . .
O9W O 0.3485(7) 0.0041(2) 0.8293(3) 0.0448(16) Uani 1 1 d . . .
O10W O 0.1304(7) 0.0151(3) 0.4668(3) 0.0552(18) Uani 1 1 d . . .
O11W O 0.5600(9) 0.4717(3) 0.8256(3) 0.074(2) Uani 1 1 d . . .

loop_
_atom_site_aniso_label
_atom_site_aniso_U_11
_atom_site_aniso_U_22
_atom_site_aniso_U_33
_atom_site_aniso_U_23
_atom_site_aniso_U_13
_atom_site_aniso_U_12
Er1 0.01364(15) 0.01696(16) 0.01171(15) 0.00142(14) 0.00204(10) -0.00012(14)
O1 0.007(2) 0.021(3) 0.016(2) -0.0010(19) -0.0002(19) -0.0021(19)
O2 0.017(2) 0.018(3) 0.017(3) -0.006(2) -0.001(2) -0.001(2)
O3 0.015(2) 0.025(3) 0.015(2) -0.002(2) 0.002(2) -0.003(2)
O4 0.018(3) 0.023(3) 0.013(2) 0.0018(19) 0.003(2) 0.001(2)
O5 0.025(3) 0.024(3) 0.016(3) 0.006(2) 0.004(2) -0.002(2)
O6 0.011(2) 0.029(3) 0.014(2) 0.008(2) -0.0017(19) 0.002(2)
O7 0.017(2) 0.026(3) 0.013(2) -0.006(2) 0.0023(19) -0.004(2)
O8 0.022(3) 0.030(3) 0.018(3) -0.007(2) -0.005(2) -0.007(2)
O9 0.017(3) 0.020(3) 0.018(3) -0.004(2) 0.005(2) -0.002(2)
O10 0.007(2) 0.020(3) 0.018(2) 0.0026(19) 0.0015(19) -0.0014(19)
O11 0.020(3) 0.019(3) 0.019(3) 0.003(2) 0.002(2) 0.001(2)
O12 0.018(2) 0.020(2) 0.014(2) 0.0059(19) 0.0052(19) 0.001(2)
N1 0.021(3) 0.026(3) 0.011(3) 0.001(2) 0.000(2) -0.002(3)
N2 0.016(3) 0.027(3) 0.010(3) 0.001(2) 0.001(2) -0.006(2)
N3 0.009(3) 0.039(4) 0.014(3) 0.001(3) 0.002(2) -0.002(3)
N4 0.026(4) 0.042(4) 0.022(4) 0.004(3) -0.001(3) -0.001(3)
N5 0.022(3) 0.026(3) 0.026(3) -0.001(3) 0.003(3) -0.007(3)
N6 0.018(3) 0.034(4) 0.016(3) 0.002(3) -0.002(2) -0.008(3)
N7 0.018(3) 0.020(3) 0.025(3) 0.001(3) -0.002(2) -0.001(3)
N8 0.010(3) 0.023(4) 0.054(4) 0.004(3) 0.000(3) -0.003(3)
N9 0.015(3) 0.020(3) 0.030(3) -0.004(3) 0.003(3) 0.000(2)
N10 0.019(3) 0.028(4) 0.017(3) 0.003(3) -0.001(3) 0.005(3)
N11 0.014(3) 0.030(3) 0.013(3) 0.001(2) 0.002(2) 0.004(3)
N12 0.026(3) 0.031(4) 0.021(3) 0.002(3) 0.005(3) 0.009(3)
N13 0.033(4) 0.033(4) 0.026(4) 0.002(3) 0.011(3) 0.004(3)
N14 0.020(3) 0.031(4) 0.022(3) 0.005(3) 0.001(3) 0.005(3)
N15 0.029(4) 0.040(4) 0.021(3) 0.002(3) 0.005(3) -0.004(3)
C1 0.016(4) 0.012(4) 0.022(4) 0.005(3) -0.003(3) -0.001(3)
C2 0.019(4) 0.020(4) 0.009(3) -0.007(3) -0.001(3) -0.007(3)
C3 0.027(4) 0.021(4) 0.012(4) 0.002(3) 0.003(3) 0.005(3)
C4 0.016(4) 0.015(4) 0.020(4) -0.004(3) -0.002(3) -0.002(3)
C5 0.014(3) 0.012(3) 0.019(4) -0.002(3) -0.003(3) 0.001(3)
C6 0.013(3) 0.017(4) 0.021(4) 0.001(3) 0.003(3) 0.002(3)
C7 0.015(3) 0.023(4) 0.008(3) -0.003(3) -0.005(3) -0.001(3)
C8 0.017(4) 0.017(4) 0.018(4) -0.001(3) 0.000(3) -0.003(3)
C9 0.035(5) 0.015(4) 0.024(4) 0.001(3) 0.008(4) -0.005(3)
O1W 0.018(2) 0.034(3) 0.016(2) 0.000(2) 0.0006(19) -0.002(2)
O2W 0.022(3) 0.031(3) 0.023(3) 0.004(2) 0.006(2) 0.004(2)
O3W 0.022(3) 0.030(3) 0.019(3) -0.004(2) 0.000(2) 0.003(2)
O4W 0.024(3) 0.031(3) 0.055(4) -0.010(3) -0.008(3) 0.005(2)
O5W 0.015(3) 0.028(3) 0.030(3) -0.003(2) 0.000(2) 0.002(2)
O6W 0.018(3) 0.024(3) 0.041(3) 0.002(2) -0.005(2) 0.000(2)
O7W 0.087(5) 0.040(4) 0.029(3) -0.007(3) -0.005(3) 0.024(3)
O8W 0.057(4) 0.033(3) 0.033(3) 0.004(3) -0.009(3) -0.008(3)
O9W 0.082(5) 0.025(3) 0.025(3) -0.001(2) -0.010(3) 0.016(3)
O10W 0.048(4) 0.025(3) 0.086(5) 0.005(3) -0.036(3) -0.007(3)
O11W 0.148(7) 0.022(3) 0.060(4) 0.006(3) 0.055(5) 0.002(4)

loop_
_atom_type_symbol
_atom_type_description
_atom_type_scat_dispersion_real
_atom_type_scat_dispersion_imag
_atom_type_scat_source
C C 0.0033 0.0016 'International Tables Vol C Tables 4.2.6.8 and 6.1.1.4'
H H 0.0000 0.0000 'International Tables Vol C Tables 4.2.6.8 and 6.1.1.4'
N N 0.0061 0.0033 'International Tables Vol C Tables 4.2.6.8 and 6.1.1.4'
O O 0.0106 0.0060 'International Tables Vol C Tables 4.2.6.8 and 6.1.1.4'
Er Er -0.2586 4.9576 'International Tables Vol C Tables 4.2.6.8 and 6.1.1.4'

loop_
_geom_angle_atom_site_label_1
_geom_angle_atom_site_label_2
_geom_angle_atom_site_label_3
_geom_angle
_geom_angle_site_symmetry_1
_geom_angle_site_symmetry_3
_geom_angle_publ_flag
O6 Er1 O10 133.82(15) . . ?
O6 Er1 O3 122.01(15) . . ?
O10 Er1 O3 89.97(15) . . ?
O6 Er1 O7 127.39(15) . . ?
O10 Er1 O7 87.82(15) . . ?
O3 Er1 O7 79.10(15) . . ?
O6 Er1 O9 87.67(15) . . ?
O10 Er1 O9 90.81(15) . . ?
O3 Er1 O9 135.22(15) . . ?
O7 Er1 O9 56.20(15) . . ?
O6 Er1 O1 86.96(15) . . ?
O10 Er1 O1 85.07(15) . . ?
O3 Er1 O1 56.38(15) . . ?
O7 Er1 O1 134.81(14) . . ?
O9 Er1 O1 167.84(15) . . ?
O6 Er1 O4 56.30(15) . . ?
O10 Er1 O4 169.52(15) . . ?
O3 Er1 O4 84.66(15) . . ?
O7 Er1 O4 82.34(15) . . ?
O9 Er1 O4 86.71(15) . . ?
O1 Er1 O4 99.32(15) . . ?
O6 Er1 O12 77.59(15) . . ?
O10 Er1 O12 56.24(14) . . ?
O3 Er1 O12 128.58(15) . . ?
O7 Er1 O12 129.49(15) . . ?
O9 Er1 O12 87.25(15) . . ?
O1 Er1 O12 80.94(15) . . ?
O4 Er1 O12 133.68(15) . . ?
O6 Er1 C1 107.57(18) . . ?
O10 Er1 C1 84.64(17) . . ?
O3 Er1 C1 28.42(17) . . ?
O7 Er1 C1 106.75(17) . . ?
O9 Er1 C1 162.60(18) . . ?
O1 Er1 C1 28.17(16) . . ?
O4 Er1 C1 94.72(17) . . ?
O12 Er1 C1 103.90(17) . . ?
O6 Er1 C2 27.77(17) . . ?
O10 Er1 C2 161.23(18) . . ?
O3 Er1 C2 105.53(18) . . ?
O7 Er1 C2 105.20(17) . . ?
O9 Er1 C2 85.58(17) . . ?
O1 Er1 C2 94.65(17) . . ?
O4 Er1 C2 28.59(17) . . ?
O12 Er1 C2 105.13(17) . . ?
C1 Er1 C2 103.88(18) . . ?
O6 Er1 C3 107.86(17) . . ?
O10 Er1 C3 90.64(17) . . ?
O3 Er1 C3 106.94(18) . . ?
O7 Er1 C3 27.98(16) . . ?
O9 Er1 C3 28.28(17) . . ?
O1 Er1 C3 162.66(18) . . ?
O4 Er1 C3 82.36(18) . . ?
O12 Er1 C3 110.50(18) . . ?
C1 Er1 C3 134.7(2) . . ?
C2 Er1 C3 94.75(19) . . ?
O6 Er1 C4 105.25(18) . . ?
O10 Er1 C4 28.61(17) . . ?
O3 Er1 C4 109.24(17) . . ?
O7 Er1 C4 111.68(17) . . ?
O9 Er1 C4 91.29(17) . . ?
O1 Er1 C4 79.62(17) . . ?
O4 Er1 C4 161.49(18) . . ?
O12 Er1 C4 27.82(16) . . ?
C1 Er1 C4 92.65(19) . . ?
C2 Er1 C4 132.9(2) . . ?
C3 Er1 C4 104.22(18) . . ?
C1 O1 Er1 93.0(4) . . ?
C1 O3 Er1 93.6(4) . . ?
C2 O4 Er1 92.3(4) . . ?
C2 O6 Er1 95.0(4) . . ?
C3 O7 Er1 93.9(4) . . ?
C3 O9 Er1 93.9(4) . . ?
C4 O10 Er1 94.1(4) . . ?
C4 O12 Er1 93.6(4) . . ?
O2 C1 O1 122.6(6) . . ?
O2 C1 O3 121.1(6) . . ?
O1 C1 O3 116.2(6) . . ?
O2 C1 Er1 171.7(5) . . ?
O1 C1 Er1 58.8(3) . . ?
O3 C1 Er1 58.0(3) . . ?
O5 C2 O6 122.2(6) . . ?
O5 C2 O4 121.6(6) . . ?
O6 C2 O4 116.2(6) . . ?
O5 C2 Er1 176.4(5) . . ?
O6 C2 Er1 57.2(3) . . ?
O4 C2 Er1 59.1(3) . . ?
O8 C3 O7 122.4(6) . . ?
O8 C3 O9 121.8(6) . . ?
O7 C3 O9 115.8(6) . . ?
O8 C3 Er1 174.6(5) . . ?
O7 C3 Er1 58.2(3) . . ?
O9 C3 Er1 57.8(3) . . ?
O11 C4 O12 123.5(6) . . ?
O11 C4 O10 121.2(6) . . ?
O12 C4 O10 115.3(6) . . ?
O11 C4 Er1 173.5(5) . . ?
O12 C4 Er1 58.6(3) . . ?
O10 C4 Er1 57.3(3) . . ?
N2 C5 N3 119.5(6) . . ?
N2 C5 N1 120.4(6) . . ?
N3 C5 N1 120.1(6) . . ?
N4 C6 N5 120.5(6) . . ?
N4 C6 N6 118.6(6) . . ?
N5 C6 N6 121.0(6) . . ?
N8 C7 N7 121.5(6) . . ?
N8 C7 N9 119.3(6) . . ?
N7 C7 N9 119.2(6) . . ?
N11 C8 N12 119.7(6) . . ?
N11 C8 N10 120.0(6) . . ?
N12 C8 N10 120.3(6) . . ?
N15 C9 N13 120.7(7) . . ?
N15 C9 N14 119.1(7) . . ?
N13 C9 N14 120.2(7) . . ?

loop_
_geom_bond_atom_site_label_1
_geom_bond_atom_site_label_2
_geom_bond_distance
_geom_bond_site_symmetry_2
_geom_bond_publ_flag
Er1 O6 2.304(4) . ?
Er1 O10 2.324(4) . ?
Er1 O3 2.330(4) . ?
Er1 O7 2.341(4) . ?
Er1 O9 2.332(4) . ?
Er1 O1 2.349(4) . ?
Er1 O4 2.344(4) . ?
Er1 O12 2.355(4) . ?
Er1 C1 2.742(7) . ?
Er1 C2 2.729(7) . ?
Er1 C3 2.749(7) . ?
Er1 C4 2.755(7) . ?
O1 C1 1.296(8) . ?
O2 C1 1.272(8) . ?
O3 C1 1.307(7) . ?
O4 C2 1.307(7) . ?
O5 C2 1.270(7) . ?
O6 C2 1.276(8) . ?
O7 C3 1.293(7) . ?
O8 C3 1.262(8) . ?
O9 C3 1.306(8) . ?
O10 C4 1.323(8) . ?
O11 C4 1.262(8) . ?
O12 C4 1.288(7) . ?
N1 C5 1.331(8) . ?
N2 C5 1.322(8) . ?
N3 C5 1.323(8) . ?
N4 C6 1.323(8) . ?
N5 C6 1.309(8) . ?
N6 C6 1.317(8) . ?
N7 C7 1.324(8) . ?
N8 C7 1.301(8) . ?
N9 C7 1.341(8) . ?
N10 C8 1.326(8) . ?
N11 C8 1.313(8) . ?
N12 C8 1.312(8) . ?
N13 C9 1.303(9) . ?
N14 C9 1.343(8) . ?
N15 C9 1.314(9) . ?
